data_7018120
loop_
_publ_author_name
'Sarma, Moushumi'
'Mondal, Biplab'

_publ_section_title
;
 Nitric oxide reactivity of copper(ii) complexes of bidentate amine
 ligands: effect of substitution on ligand nitrosation.
;
_journal_issue 10
_journal_name_full 'Dalton transactions (Cambridge, England : 2003)'
_journal_page_first 2927
_journal_page_last 2934
_journal_paper_doi 10.1039/c2dt11082b
_journal_volume 41
_journal_year 2012
_chemical_formula_sum 'C8 H24 Cl2 Cu N4 O8'
_chemical_formula_weight 438.75
_chemical_name_systematic
;
?
;
_space_group_IT_number 9
_symmetry_cell_setting monoclinic
_symmetry_space_group_name_Hall 'C -2yc'
_symmetry_space_group_name_H-M 'C 1 c 1'
_atom_sites_solution_hydrogens geom
_atom_sites_solution_primary direct
_atom_sites_solution_secondary difmap
_audit_creation_method SHELXL-97
_cell_angle_alpha 90.00
_cell_angle_beta 95.7460(10)
_cell_angle_gamma 90.00
_cell_formula_units_Z 4
_cell_length_a 8.6311(3)
_cell_length_b 13.7336(3)
_cell_length_c 15.1029(5)
_cell_measurement_temperature 296(2)
_cell_volume 1781.24(9)
_computing_structure_refinement 'SHELXL-97 (Sheldrick, 1997)'
_computing_structure_solution 'SHELXS-97 (Sheldrick, 1990)'
_diffrn_ambient_temperature 296(2)
_diffrn_measured_fraction_theta_full 0.972
_diffrn_measured_fraction_theta_max 0.972
_diffrn_radiation_monochromator graphite
_diffrn_radiation_source 'fine-focus sealed tube'
_diffrn_radiation_type MoK\a
_diffrn_radiation_wavelength 0.71073
_diffrn_reflns_av_R_equivalents 0.0381
_diffrn_reflns_av_sigmaI/netI 0.0243
_diffrn_reflns_limit_h_max 8
_diffrn_reflns_limit_h_min -10
_diffrn_reflns_limit_k_max 16
_diffrn_reflns_limit_k_min -16
_diffrn_reflns_limit_l_max 18
_diffrn_reflns_limit_l_min -17
_diffrn_reflns_number 8304
_diffrn_reflns_theta_full 25.49
_diffrn_reflns_theta_max 25.49
_diffrn_reflns_theta_min 2.71
_exptl_absorpt_coefficient_mu 1.568
_exptl_absorpt_correction_type none
_exptl_crystal_density_diffrn 1.636
_exptl_crystal_density_method 'not measured'
_exptl_crystal_F_000 908
_exptl_crystal_size_max 0.04
_exptl_crystal_size_mid 0.03
_exptl_crystal_size_min 0.02
_refine_diff_density_max 0.556
_refine_diff_density_min -0.458
_refine_diff_density_rms 0.071
_refine_ls_abs_structure_details 'Flack H D (1983), Acta Cryst. A39, 876-881'
_refine_ls_abs_structure_Flack 0.017(13)
_refine_ls_extinction_method none
_refine_ls_goodness_of_fit_ref 0.935
_refine_ls_hydrogen_treatment mixed
_refine_ls_matrix_type full
_refine_ls_number_parameters 228
_refine_ls_number_reflns 2786
_refine_ls_number_restraints 2
_refine_ls_restrained_S_all 0.935
_refine_ls_R_factor_all 0.0335
_refine_ls_R_factor_gt 0.0329
_refine_ls_shift/su_max 0.001
_refine_ls_shift/su_mean 0.000
_refine_ls_structure_factor_coef Fsqd
_refine_ls_weighting_details 'calc w=1/[\s^2^(Fo^2^)+(0.0804P)^2^+0.9710P] where P=(Fo^2^+2Fc^2^)/3'
_refine_ls_weighting_scheme calc
_refine_ls_wR_factor_gt 0.0893
_refine_ls_wR_factor_ref 0.0900
_reflns_number_gt 2734
_reflns_number_total 2786
_reflns_threshold_expression >2sigma(I)
_cod_data_source_file c2dt11082b.txt
_cod_data_source_block m1
_cod_depositor_comments
;
The following automatic conversions were performed:

'_symmetry_cell_setting' value 'Monoclinic' changed to 'monoclinic'
according to /home/saulius/struct/CIF-dictionaries/cif_core.dic
dictionary named 'cif_core.dic' version 2.4.1 from
2010-06-29.

'_exptl_absorpt_correction_type' value 'None' changed to
'none' according to
/home/saulius/struct/CIF-dictionaries/cif_core.dic dictionary named
'cif_core.dic' version 2.4.1 from 2010-06-29.

Automatic conversion script
Id: cif_fix_values 1715 2011-07-08 13:25:40Z adriana 
;
_cod_original_sg_symbol_H-M Cc
_cod_database_code 7018120

loop_
_symmetry_equiv_pos_as_xyz
'x, y, z'
'x, -y, z+1/2'
'x+1/2, y+1/2, z'
'x+1/2, -y+1/2, z+1/2'

loop_
_atom_site_label
_atom_site_type_symbol
_atom_site_fract_x
_atom_site_fract_y
_atom_site_fract_z
_atom_site_U_iso_or_equiv
_atom_site_adp_type
_atom_site_occupancy
_atom_site_symmetry_multiplicity
_atom_site_calc_flag
_atom_site_refinement_flags
C1 C 0.0875(10) 0.6382(4) 0.9503(5) 0.071(2) Uani 1 1 d .
H1A H 0.1534 0.5945 0.9866 0.106 Uiso 1 1 calc R
H1B H 0.0177 0.6014 0.9096 0.106 Uiso 1 1 calc R
H1C H 0.0284 0.6772 0.9876 0.106 Uiso 1 1 calc R
C2 C 0.2981(7) 0.7663(4) 0.9552(4) 0.0691(14) Uani 1 1 d .
H2A H 0.3196 0.8246 0.9224 0.083 Uiso 1 1 calc R
H2B H 0.2543 0.7855 1.0093 0.083 Uiso 1 1 calc R
C3 C 0.4428(7) 0.7109(4) 0.9774(3) 0.0695(14) Uani 1 1 d .
H3A H 0.5206 0.7521 1.0094 0.083 Uiso 1 1 calc R
H3B H 0.4231 0.6560 1.0152 0.083 Uiso 1 1 calc R
C4 C 0.6273(7) 0.6060(4) 0.9155(4) 0.0614(13) Uani 1 1 d .
H4A H 0.7058 0.6350 0.9568 0.092 Uiso 1 1 calc R
H4B H 0.6717 0.5889 0.8619 0.092 Uiso 1 1 calc R
H4C H 0.5874 0.5486 0.9415 0.092 Uiso 1 1 calc R
C5 C 0.5384(7) 0.6418(3) 0.6759(4) 0.0501(12) Uani 1 1 d .
H5A H 0.6007 0.6065 0.6375 0.075 Uiso 1 1 calc R
H5B H 0.6051 0.6760 0.7200 0.075 Uiso 1 1 calc R
H5C H 0.4736 0.6876 0.6413 0.075 Uiso 1 1 calc R
C6 C 0.3290(5) 0.5208(3) 0.6544(3) 0.0448(9) Uani 1 1 d .
H6A H 0.3053 0.4571 0.6774 0.054 Uiso 1 1 calc R
H6B H 0.3753 0.5119 0.5990 0.054 Uiso 1 1 calc R
C7 C 0.1829(5) 0.5798(3) 0.6384(3) 0.0457(9) Uani 1 1 d .
H7A H 0.2046 0.6406 0.6094 0.055 Uiso 1 1 calc R
H7B H 0.1057 0.5443 0.6000 0.055 Uiso 1 1 calc R
C8 C -0.0110(5) 0.6649(4) 0.7124(3) 0.0516(11) Uani 1 1 d .
H8A H 0.0239 0.7299 0.7021 0.077 Uiso 1 1 calc R
H8B H -0.0649 0.6638 0.7650 0.077 Uiso 1 1 calc R
H8C H -0.0801 0.6438 0.6623 0.077 Uiso 1 1 calc R
Cl2 Cl 0.32164(14) 0.37711(6) 0.88207(7) 0.0467(3) Uani 1 1 d .
Cl3 Cl 0.30487(12) 0.89583(7) 0.70391(7) 0.0449(2) Uani 1 1 d .
Cu1 Cu 0.31073(3) 0.63527(3) 0.81066(3) 0.03071(13) Uani 1 1 d .
N4 N 0.1232(4) 0.5995(3) 0.7242(2) 0.0374(7) Uani 1 1 d .
N3 N 0.4396(4) 0.5730(2) 0.7200(2) 0.0361(6) Uani 1 1 d .
N2 N 0.4996(4) 0.6761(2) 0.8947(2) 0.0419(7) Uani 1 1 d .
N1 N 0.1847(4) 0.7024(3) 0.8995(2) 0.0434(7) Uani 1 1 d .
O1 O 0.1546(6) 0.9059(4) 0.6551(4) 0.1053(17) Uani 1 1 d .
O2 O 0.3121(6) 0.8011(2) 0.7419(3) 0.0802(12) Uani 1 1 d .
O3 O 0.4236(7) 0.9075(4) 0.6463(4) 0.1025(17) Uani 1 1 d .
O4 O 0.3213(7) 0.9676(3) 0.7709(3) 0.0971(15) Uani 1 1 d .
O5 O 0.3325(9) 0.3248(4) 0.9605(3) 0.119(2) Uani 1 1 d .
O6 O 0.4700(8) 0.3757(3) 0.8422(5) 0.0993(18) Uani 1 1 d .
O7 O 0.2899(6) 0.4758(3) 0.8908(4) 0.1000(16) Uani 1 1 d .
O8 O 0.2235(10) 0.3324(7) 0.8158(5) 0.153(3) Uani 1 1 d .
H1 H 0.116(6) 0.743(3) 0.875(3) 0.043(12) Uiso 1 1 d .
H2 H 0.523(7) 0.727(4) 0.872(3) 0.056(14) Uiso 1 1 d .
H3 H 0.492(6) 0.532(4) 0.749(3) 0.044(12) Uiso 1 1 d .
H4 H 0.097(6) 0.563(4) 0.742(3) 0.034(13) Uiso 1 1 d .

loop_
_atom_site_aniso_label
_atom_site_aniso_U_11
_atom_site_aniso_U_22
_atom_site_aniso_U_33
_atom_site_aniso_U_23
_atom_site_aniso_U_13
_atom_site_aniso_U_12
C1 0.077(5) 0.073(4) 0.069(4) 0.022(2) 0.037(4) 0.023(3)
C2 0.083(4) 0.066(3) 0.058(3) -0.024(2) 0.007(3) 0.013(3)
C3 0.067(3) 0.090(4) 0.050(3) -0.023(2) -0.001(2) 0.000(3)
C4 0.045(3) 0.072(3) 0.063(3) -0.002(2) -0.015(2) 0.000(3)
C5 0.044(3) 0.050(3) 0.060(3) -0.0010(17) 0.023(3) -0.0029(18)
C6 0.050(2) 0.043(2) 0.0417(19) -0.0111(14) 0.0045(17) -0.0003(18)
C7 0.043(2) 0.053(2) 0.0396(18) -0.0020(16) 0.0004(16) -0.008(2)
C8 0.032(2) 0.049(2) 0.071(3) 0.001(2) -0.002(2) -0.003(2)
Cl2 0.0582(7) 0.0290(4) 0.0529(5) 0.0041(3) 0.0054(5) 0.0029(4)
Cl3 0.0513(6) 0.0283(4) 0.0563(5) 0.0038(4) 0.0109(4) -0.0003(4)
Cu1 0.0278(2) 0.0289(2) 0.0357(2) -0.00398(15) 0.00479(14) -0.00062(16)
N4 0.035(2) 0.0337(17) 0.0430(17) 0.0039(14) 0.0023(14) -0.0052(15)
N3 0.0319(17) 0.0365(16) 0.0410(15) -0.0041(13) 0.0084(13) 0.0031(14)
N2 0.040(2) 0.0399(18) 0.0462(17) -0.0067(14) 0.0045(14) -0.0115(15)
N1 0.0406(19) 0.0467(18) 0.0435(16) -0.0035(14) 0.0079(14) 0.0136(16)
O1 0.079(3) 0.111(4) 0.119(4) 0.017(3) -0.024(3) 0.028(3)
O2 0.100(3) 0.0341(17) 0.109(3) 0.0233(18) 0.023(3) 0.0041(17)
O3 0.114(4) 0.093(3) 0.113(4) 0.005(3) 0.073(3) -0.024(3)
O4 0.137(4) 0.061(2) 0.097(3) -0.032(2) 0.025(3) -0.019(2)
O5 0.202(7) 0.086(3) 0.071(3) 0.024(2) 0.022(3) 0.024(4)
O6 0.085(4) 0.076(3) 0.143(5) -0.001(3) 0.044(4) 0.020(2)
O7 0.107(4) 0.0391(18) 0.159(4) 0.020(2) 0.042(3) 0.022(2)
O8 0.171(7) 0.165(6) 0.114(5) -0.007(4) -0.024(5) -0.095(6)

loop_
_atom_type_symbol
_atom_type_description
_atom_type_scat_dispersion_real
_atom_type_scat_dispersion_imag
_atom_type_scat_source
C C 0.0033 0.0016 'International Tables Vol C Tables 4.2.6.8 and 6.1.1.4'
H H 0.0000 0.0000 'International Tables Vol C Tables 4.2.6.8 and 6.1.1.4'
N N 0.0061 0.0033 'International Tables Vol C Tables 4.2.6.8 and 6.1.1.4'
O O 0.0106 0.0060 'International Tables Vol C Tables 4.2.6.8 and 6.1.1.4'
Cl Cl 0.1484 0.1585 'International Tables Vol C Tables 4.2.6.8 and 6.1.1.4'
Cu Cu 0.3201 1.2651 'International Tables Vol C Tables 4.2.6.8 and 6.1.1.4'

loop_
_geom_angle_atom_site_label_1
_geom_angle_atom_site_label_2
_geom_angle_atom_site_label_3
_geom_angle
C3 C2 N1 108.4(4)
N2 C3 C2 108.8(4)
N3 C6 C7 108.7(3)
N4 C7 C6 108.8(3)
O5 Cl2 O8 111.9(4)
O5 Cl2 O7 115.0(4)
O8 Cl2 O7 112.8(5)
O5 Cl2 O6 111.0(4)
O8 Cl2 O6 101.1(5)
O7 Cl2 O6 103.8(3)
O4 Cl3 O3 109.6(3)
O4 Cl3 O2 110.7(3)
O3 Cl3 O2 110.2(3)
O4 Cl3 O1 108.8(4)
O3 Cl3 O1 110.2(4)
O2 Cl3 O1 107.3(3)
N1 Cu1 N4 95.13(15)
N1 Cu1 N3 177.81(15)
N4 Cu1 N3 85.41(14)
N1 Cu1 N2 84.95(15)
N4 Cu1 N2 177.73(16)
N3 Cu1 N2 94.43(14)
C8 N4 C7 110.5(3)
C8 N4 Cu1 120.0(3)
C7 N4 Cu1 106.5(3)
C5 N3 C6 111.7(4)
C5 N3 Cu1 114.5(3)
C6 N3 Cu1 107.0(2)
C3 N2 C4 109.7(4)
C3 N2 Cu1 107.7(3)
C4 N2 Cu1 119.2(3)
C1 N1 C2 115.3(5)
C1 N1 Cu1 116.1(3)
C2 N1 Cu1 105.8(3)

loop_
_geom_bond_atom_site_label_1
_geom_bond_atom_site_label_2
_geom_bond_distance
C1 N1 1.483(7)
C2 C3 1.472(8)
C2 N1 1.507(7)
C3 N2 1.468(6)
C4 N2 1.473(7)
C5 N3 1.475(6)
C6 N3 1.489(5)
C6 C7 1.498(6)
C7 N4 1.467(6)
C8 N4 1.462(6)
Cl2 O5 1.381(5)
Cl2 O8 1.388(6)
Cl2 O7 1.392(4)
Cl2 O6 1.469(6)
Cl3 O4 1.409(4)
Cl3 O3 1.419(4)
Cl3 O2 1.420(3)
Cl3 O1 1.433(5)
Cu1 N1 2.032(3)
Cu1 N4 2.035(4)
Cu1 N3 2.037(3)
Cu1 N2 2.041(3)
